data_7019084
loop_
_publ_author_name
'McCann, Malachy'
'Curran, Robert'
'Ben-Shoshan, Marcia'
'McKee, Vickie'
'Tahir, Asif Ali'
'Devereux, Michael'
'Kavanagh, Kevin'
'Creaven, Bernadette S.'
'Kellett, Andrew'

_publ_section_title
;
 Silver(i) complexes of 9-anthracenecarboxylic acid and imidazoles:
 synthesis, structure and antimicrobial activity.
;
_journal_issue 21
_journal_name_full 'Dalton transactions (Cambridge, England : 2003)'
_journal_page_first 6516
_journal_page_last 6527
_journal_paper_doi 10.1039/c2dt12166b
_journal_volume 41
_journal_year 2012
_chemical_formula_sum 'C106 H78 Ag6 N8 O12'
_chemical_formula_weight 2302.98
_chemical_name_systematic ' ?'
_space_group_IT_number 2
_symmetry_cell_setting triclinic
_symmetry_space_group_name_Hall '-P 1'
_symmetry_space_group_name_H-M 'P -1'
_atom_sites_solution_hydrogens geom
_atom_sites_solution_primary direct
_atom_sites_solution_secondary difmap
_audit_creation_method SHELXL-97
_cell_angle_alpha 111.403(2)
_cell_angle_beta 90.095(2)
_cell_angle_gamma 101.710(2)
_cell_formula_units_Z 2
_cell_length_a 11.7251(17)
_cell_length_b 17.908(3)
_cell_length_c 23.464(3)
_cell_measurement_reflns_used 8664
_cell_measurement_temperature 150(2)
_cell_measurement_theta_max 27.84
_cell_measurement_theta_min 2.29
_cell_volume 4476.1(11)
_computing_cell_refinement 'Bruker SAINT'
_computing_data_collection 'Bruker APEX2'
_computing_data_reduction 'Bruker SAINT'
_computing_molecular_graphics 'Bruker SHELXTL'
_computing_publication_material 'Bruker SHELXTL'
_computing_structure_refinement 'SHELXL-97 (Sheldrick, 2008)'
_computing_structure_solution 'SHELXS-97 (Sheldrick, 2008)'
_diffrn_ambient_temperature 150(2)
_diffrn_measured_fraction_theta_full 0.995
_diffrn_measured_fraction_theta_max 0.995
_diffrn_measurement_device_type 'Bruker APEX-II CCD'
_diffrn_measurement_method '\f and \w scans'
_diffrn_radiation_monochromator graphite
_diffrn_radiation_source 'fine-focus sealed tube'
_diffrn_radiation_type MoK\a
_diffrn_radiation_wavelength 0.71073
_diffrn_reflns_av_R_equivalents 0.0421
_diffrn_reflns_av_sigmaI/netI 0.0591
_diffrn_reflns_limit_h_max 13
_diffrn_reflns_limit_h_min -13
_diffrn_reflns_limit_k_max 21
_diffrn_reflns_limit_k_min -21
_diffrn_reflns_limit_l_max 27
_diffrn_reflns_limit_l_min -27
_diffrn_reflns_number 35083
_diffrn_reflns_theta_full 25.00
_diffrn_reflns_theta_max 25.00
_diffrn_reflns_theta_min 1.78
_exptl_absorpt_coefficient_mu 1.357
_exptl_absorpt_correction_T_max 0.9230
_exptl_absorpt_correction_T_min 0.5930
_exptl_absorpt_correction_type multi-scan
_exptl_absorpt_process_details 'SADABS v2008/1, Sheldrick, G.M., (2008)'
_exptl_crystal_colour colourless
_exptl_crystal_density_diffrn 1.709
_exptl_crystal_density_method 'not measured'
_exptl_crystal_description plate
_exptl_crystal_F_000 2296
_exptl_crystal_size_max 0.43
_exptl_crystal_size_mid 0.32
_exptl_crystal_size_min 0.06
_refine_diff_density_max 4.988
_refine_diff_density_min -1.066
_refine_diff_density_rms 0.183
_refine_ls_extinction_method none
_refine_ls_goodness_of_fit_ref 1.049
_refine_ls_hydrogen_treatment constr
_refine_ls_matrix_type full
_refine_ls_number_parameters 1194
_refine_ls_number_reflns 15686
_refine_ls_number_restraints 0
_refine_ls_restrained_S_all 1.049
_refine_ls_R_factor_all 0.0856
_refine_ls_R_factor_gt 0.0666
_refine_ls_shift/su_max 0.001
_refine_ls_shift/su_mean 0.000
_refine_ls_structure_factor_coef Fsqd
_refine_ls_weighting_details 'calc w=1/[\s^2^(Fo^2^)+(0.0927P)^2^+35.1311P] where P=(Fo^2^+2Fc^2^)/3'
_refine_ls_weighting_scheme calc
_refine_ls_wR_factor_gt 0.1746
_refine_ls_wR_factor_ref 0.1882
_reflns_number_gt 11941
_reflns_number_total 15686
_reflns_threshold_expression >2sigma(I)
_cod_data_source_file c2dt12166b.txt
_cod_data_source_block Complex_5(rjcap19a)
_cod_depositor_comments
;
The following automatic conversions were performed:

'_symmetry_cell_setting' value 'Triclinic' changed to 'triclinic'
according to /home/saulius/struct/CIF-dictionaries/cif_core.dic
dictionary named 'cif_core.dic' version 2.4.1 from 2010-06-29.

Automatic conversion script
Id: cif_fix_values 1715 2011-07-08 13:25:40Z adriana 
;
_cod_original_cell_volume 4476.2(11)
_cod_original_sg_symbol_H-M P-1
_cod_database_code 7019084

loop_
_symmetry_equiv_pos_as_xyz
'x, y, z'
'-x, -y, -z'

loop_
_atom_site_label
_atom_site_type_symbol
_atom_site_fract_x
_atom_site_fract_y
_atom_site_fract_z
_atom_site_U_iso_or_equiv
_atom_site_adp_type
_atom_site_occupancy
_atom_site_symmetry_multiplicity
_atom_site_calc_flag
_atom_site_refinement_flags
Ag1 Ag 0.53199(5) 0.08542(3) 0.02683(3) 0.01904(15) Uani 1 1 d .
Ag2 Ag 0.33660(6) -0.00337(4) 0.07686(3) 0.02740(17) Uani 1 1 d .
O11A O 0.4960(5) 0.1822(4) 0.1181(3) 0.0350(15) Uani 1 1 d .
O12A O 0.3125(5) 0.1221(3) 0.1250(3) 0.0272(13) Uani 1 1 d .
C11A C 0.3984(7) 0.1819(5) 0.1386(4) 0.0253(18) Uani 1 1 d .
C12A C 0.3844(7) 0.2622(5) 0.1885(4) 0.0256(18) Uani 1 1 d .
C13A C 0.4588(7) 0.2966(5) 0.2434(4) 0.0241(17) Uani 1 1 d .
C14A C 0.5468(8) 0.2595(6) 0.2552(4) 0.034(2) Uani 1 1 d .
H14A H 0.5568 0.2091 0.2252 0.041 Uiso 1 1 calc R
C15A C 0.6177(9) 0.2941(6) 0.3085(5) 0.042(2) Uani 1 1 d .
H15A H 0.6758 0.2677 0.3156 0.050 Uiso 1 1 calc R
C16A C 0.6042(9) 0.3690(6) 0.3527(5) 0.044(2) Uani 1 1 d .
H16A H 0.6550 0.3934 0.3893 0.053 Uiso 1 1 calc R
C17A C 0.5210(9) 0.4073(6) 0.3446(4) 0.041(2) Uani 1 1 d .
H17A H 0.5130 0.4575 0.3755 0.050 Uiso 1 1 calc R
C18A C 0.4445(8) 0.3717(5) 0.2888(4) 0.0306(19) Uani 1 1 d .
C19A C 0.3597(8) 0.4106(5) 0.2789(4) 0.032(2) Uani 1 1 d .
H19A H 0.3507 0.4605 0.3100 0.038 Uiso 1 1 calc R
C20A C 0.2876(7) 0.3783(5) 0.2247(4) 0.032(2) Uani 1 1 d .
C21A C 0.2017(9) 0.4196(6) 0.2134(5) 0.042(2) Uani 1 1 d .
H21A H 0.1923 0.4695 0.2443 0.051 Uiso 1 1 calc R
C22A C 0.1350(9) 0.3892(6) 0.1606(5) 0.044(2) Uani 1 1 d .
H22A H 0.0809 0.4187 0.1539 0.053 Uiso 1 1 calc R
C23A C 0.1434(9) 0.3148(6) 0.1149(5) 0.041(2) Uani 1 1 d .
H23A H 0.0926 0.2928 0.0783 0.049 Uiso 1 1 calc R
C24A C 0.2253(8) 0.2727(5) 0.1226(4) 0.032(2) Uani 1 1 d .
H24A H 0.2324 0.2234 0.0904 0.039 Uiso 1 1 calc R
C25A C 0.2986(7) 0.3019(5) 0.1777(4) 0.0283(19) Uani 1 1 d .
O11B O 0.6478(5) 0.1951(3) 0.0039(2) 0.0257(12) Uani 1 1 d .
O12B O 0.6614(5) 0.1156(3) -0.0935(2) 0.0243(12) Uani 1 1 d .
C11B C 0.6509(6) 0.1820(5) -0.0526(4) 0.0227(17) Uani 1 1 d .
C12B C 0.6405(7) 0.2506(5) -0.0740(4) 0.0211(16) Uani 1 1 d .
C13B C 0.5554(7) 0.2361(5) -0.1213(4) 0.0219(17) Uani 1 1 d .
C14B C 0.4715(7) 0.1595(5) -0.1474(4) 0.0241(17) Uani 1 1 d .
H14B H 0.4740 0.1163 -0.1334 0.029 Uiso 1 1 calc R
C15B C 0.3882(7) 0.1487(6) -0.1920(4) 0.033(2) Uani 1 1 d .
H15B H 0.3331 0.0977 -0.2087 0.039 Uiso 1 1 calc R
C16B C 0.3821(8) 0.2112(6) -0.2141(4) 0.035(2) Uani 1 1 d .
H16B H 0.3244 0.2018 -0.2459 0.041 Uiso 1 1 calc R
C17B C 0.4589(8) 0.2852(6) -0.1898(4) 0.035(2) Uani 1 1 d .
H17B H 0.4536 0.3276 -0.2042 0.042 Uiso 1 1 calc R
C18B C 0.5468(7) 0.2995(5) -0.1432(4) 0.0265(18) Uani 1 1 d .
C19B C 0.6267(8) 0.3748(5) -0.1181(4) 0.0304(19) Uani 1 1 d .
H19B H 0.6239 0.4161 -0.1341 0.037 Uiso 1 1 calc R
C20B C 0.7100(8) 0.3913(5) -0.0705(4) 0.0285(18) Uani 1 1 d .
C21B C 0.7873(8) 0.4698(5) -0.0432(4) 0.034(2) Uani 1 1 d .
H21B H 0.7846 0.5108 -0.0596 0.041 Uiso 1 1 calc R
C22B C 0.8640(9) 0.4875(6) 0.0050(4) 0.040(2) Uani 1 1 d .
H22B H 0.9127 0.5408 0.0234 0.048 Uiso 1 1 calc R
C23B C 0.8712(8) 0.4250(6) 0.0281(4) 0.040(2) Uani 1 1 d .
H23B H 0.9253 0.4372 0.0621 0.048 Uiso 1 1 calc R
C24B C 0.8028(7) 0.3489(5) 0.0025(4) 0.0272(18) Uani 1 1 d .
H24B H 0.8121 0.3079 0.0178 0.033 Uiso 1 1 calc R
C25B C 0.7173(7) 0.3286(5) -0.0465(4) 0.0220(16) Uani 1 1 d .
O11C O 0.7012(5) 0.0571(3) 0.0519(3) 0.0303(13) Uani 1 1 d .
O12C O 0.6232(5) -0.0741(4) 0.0344(3) 0.0316(14) Uani 1 1 d .
C11C C 0.6986(7) -0.0091(5) 0.0583(3) 0.0205(16) Uani 1 1 d .
C12C C 0.7945(6) -0.0122(5) 0.0997(4) 0.0208(16) Uani 1 1 d .
C13C C 0.7883(6) 0.0201(5) 0.1628(4) 0.0214(16) Uani 1 1 d .
C14C C 0.6972(7) 0.0598(5) 0.1909(4) 0.0252(18) Uani 1 1 d .
H14C H 0.6389 0.0661 0.1658 0.030 Uiso 1 1 calc R
C15C C 0.6930(7) 0.0888(6) 0.2530(4) 0.0303(19) Uani 1 1 d .
H15C H 0.6328 0.1163 0.2705 0.036 Uiso 1 1 calc R
C16C C 0.7764(8) 0.0790(6) 0.2923(4) 0.032(2) Uani 1 1 d .
H16C H 0.7716 0.0989 0.3355 0.038 Uiso 1 1 calc R
C17C C 0.8639(7) 0.0405(5) 0.2667(4) 0.0293(19) Uani 1 1 d .
H17C H 0.9191 0.0332 0.2928 0.035 Uiso 1 1 calc R
C18C C 0.8747(7) 0.0108(5) 0.2020(4) 0.0244(17) Uani 1 1 d .
C19C C 0.9653(7) -0.0267(5) 0.1768(4) 0.0264(18) Uani 1 1 d .
H19C H 1.0211 -0.0334 0.2029 0.032 Uiso 1 1 calc R
C20C C 0.9753(6) -0.0543(5) 0.1140(4) 0.0247(17) Uani 1 1 d .
C21C C 1.0697(7) -0.0912(6) 0.0871(4) 0.031(2) Uani 1 1 d .
H21C H 1.1281 -0.0962 0.1128 0.037 Uiso 1 1 calc R
C22C C 1.0770(7) -0.1193(5) 0.0248(4) 0.031(2) Uani 1 1 d .
H22C H 1.1406 -0.1432 0.0080 0.038 Uiso 1 1 calc R
C23C C 0.9905(7) -0.1133(5) -0.0149(4) 0.0293(19) Uani 1 1 d .
H23C H 0.9970 -0.1325 -0.0580 0.035 Uiso 1 1 calc R
C24C C 0.8977(7) -0.0798(5) 0.0090(4) 0.0262(18) Uani 1 1 d .
H24C H 0.8393 -0.0772 -0.0179 0.031 Uiso 1 1 calc R
C25C C 0.8872(6) -0.0491(5) 0.0728(4) 0.0226(17) Uani 1 1 d .
Ag3 Ag 1.03135(5) 0.08562(3) 0.52251(3) 0.01965(15) Uani 1 1 d .
Ag4 Ag 0.84345(6) -0.00043(4) 0.42012(3) 0.02866(17) Uani 1 1 d .
O11D O 1.1490(5) 0.1940(3) 0.6072(2) 0.0238(12) Uani 1 1 d .
O12D O 1.1590(5) 0.1132(3) 0.6590(2) 0.0244(12) Uani 1 1 d .
C11D C 1.1523(6) 0.1805(5) 0.6553(3) 0.0183(16) Uani 1 1 d .
C12D C 1.1470(6) 0.2502(5) 0.7155(3) 0.0191(16) Uani 1 1 d .
C13D C 1.2307(7) 0.3248(5) 0.7326(3) 0.0219(16) Uani 1 1 d .
C14D C 1.3246(7) 0.3396(5) 0.6958(4) 0.0275(18) Uani 1 1 d .
H14D H 1.3292 0.2985 0.6570 0.033 Uiso 1 1 calc R
C15D C 1.4060(9) 0.4103(6) 0.7153(4) 0.039(2) Uani 1 1 d .
H15D H 1.4658 0.4188 0.6897 0.046 Uiso 1 1 calc R
C16D C 1.4039(9) 0.4732(6) 0.7742(5) 0.045(2) Uani 1 1 d .
H16D H 1.4629 0.5224 0.7879 0.054 Uiso 1 1 calc R
C17D C 1.3161(8) 0.4618(5) 0.8106(4) 0.039(2) Uani 1 1 d .
H17D H 1.3142 0.5036 0.8495 0.047 Uiso 1 1 calc R
C18D C 1.2283(7) 0.3886(5) 0.7911(4) 0.0273(18) Uani 1 1 d .
C19D C 1.1379(7) 0.3768(5) 0.8276(4) 0.0307(19) Uani 1 1 d .
H19D H 1.1342 0.4200 0.8654 0.037 Uiso 1 1 calc R
C20D C 1.0532(7) 0.3045(5) 0.8108(4) 0.0264(18) Uani 1 1 d .
C21D C 0.9614(8) 0.2943(5) 0.8492(4) 0.0306(19) Uani 1 1 d .
H21D H 0.9576 0.3375 0.8871 0.037 Uiso 1 1 calc R
C22D C 0.8801(8) 0.2229(6) 0.8314(4) 0.034(2) Uani 1 1 d .
H23D H 0.8197 0.2168 0.8574 0.041 Uiso 1 1 calc R
C23D C 0.8824(7) 0.1573(5) 0.7755(4) 0.0298(19) Uani 1 1 d .
H23X H 0.8243 0.1079 0.7643 0.036 Uiso 1 1 calc R
C24D C 0.9682(7) 0.1651(5) 0.7376(4) 0.0251(17) Uani 1 1 d .
H24D H 0.9687 0.1210 0.6998 0.030 Uiso 1 1 calc R
C25D C 1.0581(6) 0.2391(5) 0.7539(4) 0.0201(16) Uani 1 1 d .
O11E O 0.8763(5) 0.0719(4) 0.5752(3) 0.0385(16) Uani 1 1 d .
O12E O 0.8034(5) -0.0601(4) 0.5216(3) 0.0365(15) Uani 1 1 d .
C11E C 0.8027(6) 0.0053(5) 0.5635(3) 0.0188(16) Uani 1 1 d .
C12E C 0.7055(6) 0.0072(5) 0.6055(3) 0.0189(16) Uani 1 1 d .
C13E C 0.6117(6) 0.0426(5) 0.5999(4) 0.0225(17) Uani 1 1 d .
C14E C 0.6018(7) 0.0755(5) 0.5530(4) 0.0249(17) Uani 1 1 d .
H14E H 0.6606 0.0745 0.5251 0.030 Uiso 1 1 calc R
C15E C 0.5080(7) 0.1083(5) 0.5484(4) 0.0294(19) Uani 1 1 d .
H14X H 0.5020 0.1295 0.5171 0.035 Uiso 1 1 calc R
C16E C 0.4197(7) 0.1108(5) 0.5899(4) 0.0298(19) Uani 1 1 d .
H16E H 0.3547 0.1331 0.5858 0.036 Uiso 1 1 calc R
C17E C 0.4273(7) 0.0810(5) 0.6364(4) 0.033(2) Uani 1 1 d .
H18E H 0.3683 0.0839 0.6643 0.040 Uiso 1 1 calc R
C18E C 0.5239(7) 0.0461(5) 0.6422(4) 0.0248(17) Uani 1 1 d .
C19E C 0.5344(8) 0.0170(5) 0.6891(4) 0.0310(19) Uani 1 1 d .
H19E H 0.4759 0.0209 0.7174 0.037 Uiso 1 1 calc R
C20E C 0.6275(7) -0.0177(5) 0.6962(4) 0.0280(18) Uani 1 1 d .
C21E C 0.6392(8) -0.0475(6) 0.7437(4) 0.035(2) Uani 1 1 d .
H22E H 0.5832 -0.0425 0.7734 0.042 Uiso 1 1 calc R
C22E C 0.7291(8) -0.0832(6) 0.7475(4) 0.035(2) Uani 1 1 d .
H21E H 0.7350 -0.1030 0.7796 0.042 Uiso 1 1 calc R
C23E C 0.8150(7) -0.0912(5) 0.7039(4) 0.0307(19) Uani 1 1 d .
H23E H 0.8770 -0.1170 0.7067 0.037 Uiso 1 1 calc R
C24E C 0.8079(7) -0.0618(5) 0.6580(4) 0.0265(18) Uani 1 1 d .
H24E H 0.8660 -0.0668 0.6295 0.032 Uiso 1 1 calc R
C25E C 0.7159(6) -0.0239(5) 0.6522(4) 0.0209(16) Uani 1 1 d .
O11F O 0.9952(5) 0.1870(4) 0.4901(3) 0.0417(16) Uani 1 1 d .
O12F O 0.8160(5) 0.1240(3) 0.4430(3) 0.0274(13) Uani 1 1 d .
C11F C 0.8987(7) 0.1850(5) 0.4657(3) 0.0251(18) Uani 1 1 d .
C12F C 0.8830(7) 0.2669(5) 0.4651(4) 0.0243(17) Uani 1 1 d .
C13F C 0.7978(7) 0.3054(5) 0.4985(4) 0.0260(18) Uani 1 1 d .
C14F C 0.7213(8) 0.2689(5) 0.5326(4) 0.0307(19) Uani 1 1 d .
H14F H 0.7256 0.2160 0.5318 0.037 Uiso 1 1 calc R
C15F C 0.6419(8) 0.3084(6) 0.5667(4) 0.033(2) Uani 1 1 d .
H15F H 0.5935 0.2840 0.5905 0.040 Uiso 1 1 calc R
C16F C 0.6316(8) 0.3865(6) 0.5666(4) 0.038(2) Uani 1 1 d .
H16F H 0.5743 0.4129 0.5892 0.045 Uiso 1 1 calc R
C17F C 0.7024(8) 0.4231(5) 0.5347(4) 0.035(2) Uani 1 1 d .
H17F H 0.6963 0.4757 0.5359 0.042 Uiso 1 1 calc R
C18F C 0.7870(8) 0.3828(5) 0.4990(4) 0.031(2) Uani 1 1 d .
C19F C 0.8636(8) 0.4217(5) 0.4666(4) 0.033(2) Uani 1 1 d .
H19F H 0.8582 0.4746 0.4682 0.039 Uiso 1 1 calc R
C20F C 0.9454(8) 0.3838(5) 0.4328(4) 0.032(2) Uani 1 1 d .
C21F C 1.0220(8) 0.4224(6) 0.3990(4) 0.038(2) Uani 1 1 d .
H21F H 1.0143 0.4739 0.3985 0.045 Uiso 1 1 calc R
C22F C 1.1056(9) 0.3854(7) 0.3675(5) 0.049(3) Uani 1 1 d .
H22F H 1.1567 0.4122 0.3460 0.058 Uiso 1 1 calc R
C23F C 1.1176(9) 0.3082(7) 0.3662(4) 0.043(2) Uani 1 1 d .
H23F H 1.1758 0.2832 0.3434 0.052 Uiso 1 1 calc R
C24F C 1.0468(8) 0.2689(6) 0.3974(4) 0.034(2) Uani 1 1 d .
H24F H 1.0564 0.2170 0.3964 0.041 Uiso 1 1 calc R
C25F C 0.9583(7) 0.3051(5) 0.4315(4) 0.0258(18) Uani 1 1 d .
Ag5 Ag 0.60873(6) 0.31834(4) 0.09975(3) 0.03708(19) Uani 1 1 d .
C1A C 0.7978(8) 0.2596(6) 0.1517(4) 0.039(2) Uani 1 1 d .
H1A H 0.7789 0.2088 0.1176 0.047 Uiso 1 1 calc R
N1A N 0.7505(7) 0.3223(5) 0.1588(4) 0.0402(19) Uani 1 1 d .
C2A C 0.8019(10) 0.3833(7) 0.2143(5) 0.049(3) Uani 1 1 d .
H2A H 0.7848 0.4362 0.2323 0.059 Uiso 1 1 calc R
C3A C 0.8800(9) 0.3542(6) 0.2382(5) 0.048(3) Uani 1 1 d .
H3A H 0.9282 0.3831 0.2755 0.058 Uiso 1 1 calc R
N2A N 0.8768(7) 0.2763(5) 0.1989(4) 0.0388(19) Uani 1 1 d .
C4A C 0.9496(10) 0.2217(7) 0.2063(6) 0.054(3) Uani 1 1 d .
H4A1 H 0.9304 0.2097 0.2432 0.082 Uiso 1 1 calc R
H4A2 H 1.0323 0.2489 0.2105 0.082 Uiso 1 1 calc R
H4A3 H 0.9344 0.1703 0.1702 0.082 Uiso 1 1 calc R
C1B C 0.3948(8) 0.2747(6) 0.0075(5) 0.037(2) Uani 1 1 d .
H1B H 0.3823 0.2188 0.0033 0.044 Uiso 1 1 calc R
N1B N 0.4770(7) 0.3352(5) 0.0463(4) 0.041(2) Uani 1 1 d .
C2B C 0.4635(10) 0.4037(7) 0.0353(6) 0.053(3) Uani 1 1 d .
H2B H 0.5101 0.4574 0.0556 0.064 Uiso 1 1 calc R
C3B C 0.3767(11) 0.3846(7) -0.0075(6) 0.057(3) Uani 1 1 d .
H3B H 0.3505 0.4208 -0.0230 0.068 Uiso 1 1 calc R
N2B N 0.3332(7) 0.3024(5) -0.0244(4) 0.0387(19) Uani 1 1 d .
C4B C 0.2341(11) 0.2533(8) -0.0697(5) 0.059(3) Uani 1 1 d .
H4B1 H 0.2389 0.1954 -0.0853 0.088 Uiso 1 1 calc R
H4B2 H 0.2364 0.2726 -0.1039 0.088 Uiso 1 1 calc R
H4B3 H 0.1608 0.2592 -0.0503 0.088 Uiso 1 1 calc R
Ag6 Ag 1.09942(6) 0.32242(4) 0.59376(4) 0.03891(19) Uani 1 1 d .
C1C C 1.2814(8) 0.2673(6) 0.5023(5) 0.039(2) Uani 1 1 d .
H1C H 1.2541 0.2130 0.5011 0.047 Uiso 1 1 calc R
N1C N 1.2409(7) 0.3313(5) 0.5380(4) 0.0386(19) Uani 1 1 d .
C2C C 1.3027(8) 0.3968(6) 0.5251(5) 0.039(2) Uani 1 1 d .
H2C H 1.2929 0.4517 0.5429 0.047 Uiso 1 1 calc R
C3C C 1.3782(9) 0.3710(6) 0.4836(5) 0.046(3) Uani 1 1 d .
H3C H 1.4317 0.4040 0.4674 0.055 Uiso 1 1 calc R
N2C N 1.3638(7) 0.2871(5) 0.4687(4) 0.0362(18) Uani 1 1 d .
C4C C 1.4284(10) 0.2346(7) 0.4259(5) 0.052(3) Uani 1 1 d .
H4C1 H 1.3943 0.2195 0.3840 0.079 Uiso 1 1 calc R
H4C2 H 1.4248 0.1849 0.4348 0.079 Uiso 1 1 calc R
H4C3 H 1.5101 0.2638 0.4298 0.079 Uiso 1 1 calc R
C1D C 0.8802(8) 0.2718(6) 0.6524(4) 0.035(2) Uani 1 1 d .
H2D H 0.8699 0.2181 0.6219 0.042 Uiso 1 1 calc R
N1D N 0.9635(7) 0.3337(5) 0.6547(4) 0.0405(19) Uani 1 1 d .
C2D C 0.9479(11) 0.4001(6) 0.7042(6) 0.063(3) Uani 1 1 d .
H2X H 0.9946 0.4543 0.7168 0.075 Uiso 1 1 calc R
C3D C 0.8542(10) 0.3753(6) 0.7320(5) 0.054(3) Uani 1 1 d .
H3D H 0.8244 0.4084 0.7678 0.064 Uiso 1 1 calc R
N2D N 0.8104(7) 0.2933(5) 0.6984(4) 0.0382(18) Uani 1 1 d .
C4D C 0.7056(9) 0.2425(7) 0.7097(6) 0.053(3) Uani 1 1 d .
H4D1 H 0.7048 0.1844 0.6868 0.079 Uiso 1 1 calc R
H4D2 H 0.6361 0.2561 0.6961 0.079 Uiso 1 1 calc R
H4D3 H 0.7056 0.2529 0.7537 0.079 Uiso 1 1 calc R

loop_
_atom_site_aniso_label
_atom_site_aniso_U_11
_atom_site_aniso_U_22
_atom_site_aniso_U_33
_atom_site_aniso_U_23
_atom_site_aniso_U_13
_atom_site_aniso_U_12
Ag1 0.0176(3) 0.0203(3) 0.0201(3) 0.0071(2) 0.0008(2) 0.0068(2)
Ag2 0.0309(3) 0.0212(3) 0.0317(4) 0.0094(3) 0.0085(3) 0.0101(3)
O11A 0.028(3) 0.030(3) 0.034(3) -0.004(3) 0.007(3) 0.006(3)
O12A 0.030(3) 0.019(3) 0.029(3) 0.006(2) 0.007(2) 0.005(2)
C11A 0.030(5) 0.019(4) 0.027(4) 0.006(3) 0.005(4) 0.008(4)
C12A 0.030(4) 0.021(4) 0.023(4) 0.007(3) 0.012(3) 0.003(3)
C13A 0.024(4) 0.020(4) 0.025(4) 0.005(3) 0.015(3) 0.005(3)
C14A 0.041(5) 0.027(5) 0.030(5) 0.005(4) 0.006(4) 0.010(4)
C15A 0.043(6) 0.036(5) 0.041(6) 0.009(5) -0.004(5) 0.007(4)
C16A 0.046(6) 0.037(6) 0.036(5) 0.003(4) -0.009(5) 0.003(5)
C17A 0.050(6) 0.031(5) 0.024(5) -0.007(4) 0.001(4) 0.000(4)
C18A 0.032(5) 0.024(4) 0.034(5) 0.010(4) 0.005(4) 0.004(4)
C19A 0.036(5) 0.017(4) 0.033(5) -0.003(4) 0.007(4) 0.007(4)
C20A 0.026(4) 0.025(5) 0.039(5) 0.008(4) 0.009(4) 0.004(4)
C21A 0.041(6) 0.030(5) 0.052(6) 0.005(5) 0.010(5) 0.019(4)
C22A 0.040(6) 0.037(6) 0.061(7) 0.020(5) 0.011(5) 0.018(5)
C23A 0.051(6) 0.032(5) 0.045(6) 0.020(5) -0.008(5) 0.013(4)
C24A 0.039(5) 0.026(5) 0.025(4) 0.003(4) 0.011(4) 0.009(4)
C25A 0.032(5) 0.023(4) 0.031(5) 0.008(4) 0.012(4) 0.015(4)
O11B 0.029(3) 0.027(3) 0.026(3) 0.014(3) 0.005(2) 0.007(2)
O12B 0.025(3) 0.022(3) 0.027(3) 0.009(2) 0.003(2) 0.009(2)
C11B 0.012(4) 0.024(4) 0.033(5) 0.011(4) 0.003(3) 0.003(3)
C12B 0.019(4) 0.021(4) 0.024(4) 0.008(3) 0.005(3) 0.007(3)
C13B 0.019(4) 0.030(4) 0.021(4) 0.011(3) 0.010(3) 0.013(3)
C14B 0.026(4) 0.024(4) 0.024(4) 0.010(3) 0.000(3) 0.009(3)
C15B 0.026(4) 0.036(5) 0.033(5) 0.011(4) -0.004(4) 0.003(4)
C16B 0.032(5) 0.044(6) 0.033(5) 0.016(4) -0.001(4) 0.017(4)
C17B 0.037(5) 0.040(5) 0.033(5) 0.016(4) 0.001(4) 0.017(4)
C18B 0.032(5) 0.028(4) 0.024(4) 0.012(4) 0.007(3) 0.012(4)
C19B 0.041(5) 0.023(4) 0.032(5) 0.015(4) 0.006(4) 0.010(4)
C20B 0.035(5) 0.020(4) 0.030(5) 0.010(4) 0.002(4) 0.003(4)
C21B 0.046(5) 0.020(4) 0.039(5) 0.016(4) 0.003(4) 0.005(4)
C22B 0.042(5) 0.026(5) 0.041(6) 0.008(4) 0.006(4) -0.006(4)
C23B 0.032(5) 0.045(6) 0.037(5) 0.015(5) -0.005(4) -0.005(4)
C24B 0.021(4) 0.031(5) 0.027(4) 0.012(4) 0.001(3) 0.001(4)
C25B 0.022(4) 0.022(4) 0.022(4) 0.006(3) 0.009(3) 0.008(3)
O11C 0.025(3) 0.027(3) 0.040(3) 0.016(3) -0.011(3) 0.001(2)
O12C 0.029(3) 0.028(3) 0.037(3) 0.013(3) -0.012(3) 0.005(3)
C11C 0.019(4) 0.028(4) 0.015(4) 0.007(3) -0.004(3) 0.007(3)
C12C 0.017(4) 0.027(4) 0.023(4) 0.014(3) -0.004(3) 0.003(3)
C13C 0.012(4) 0.024(4) 0.030(4) 0.011(3) 0.003(3) 0.006(3)
C14C 0.019(4) 0.033(5) 0.031(5) 0.020(4) -0.002(3) 0.005(3)
C15C 0.025(4) 0.038(5) 0.027(5) 0.012(4) 0.001(4) 0.005(4)
C16C 0.032(5) 0.039(5) 0.022(4) 0.011(4) 0.000(4) 0.001(4)
C17C 0.023(4) 0.040(5) 0.028(4) 0.019(4) -0.003(3) -0.001(4)
C18C 0.017(4) 0.026(4) 0.028(4) 0.009(4) -0.005(3) 0.001(3)
C19C 0.019(4) 0.031(5) 0.028(4) 0.012(4) -0.005(3) 0.002(3)
C20C 0.012(4) 0.030(4) 0.035(5) 0.015(4) 0.001(3) 0.005(3)
C21C 0.016(4) 0.040(5) 0.038(5) 0.016(4) 0.000(4) 0.007(4)
C22C 0.021(4) 0.034(5) 0.043(5) 0.017(4) 0.009(4) 0.012(4)
C23C 0.028(4) 0.035(5) 0.021(4) 0.004(4) 0.008(3) 0.012(4)
C24C 0.018(4) 0.034(5) 0.032(5) 0.016(4) -0.005(3) 0.008(3)
C25C 0.014(4) 0.023(4) 0.030(4) 0.010(4) 0.001(3) 0.002(3)
Ag3 0.0183(3) 0.0208(3) 0.0188(3) 0.0055(2) 0.0028(2) 0.0057(2)
Ag4 0.0325(4) 0.0213(3) 0.0281(3) 0.0019(3) -0.0032(3) 0.0109(3)
O11D 0.035(3) 0.021(3) 0.014(3) 0.005(2) -0.001(2) 0.005(2)
O12D 0.028(3) 0.021(3) 0.021(3) 0.003(2) 0.001(2) 0.009(2)
C11D 0.013(4) 0.020(4) 0.017(4) 0.002(3) 0.000(3) 0.000(3)
C12D 0.022(4) 0.023(4) 0.015(4) 0.008(3) 0.001(3) 0.009(3)
C13D 0.027(4) 0.018(4) 0.018(4) 0.003(3) -0.002(3) 0.009(3)
C14D 0.029(4) 0.027(4) 0.023(4) 0.007(4) 0.006(3) 0.005(4)
C15D 0.049(6) 0.036(5) 0.028(5) 0.016(4) 0.007(4) -0.005(4)
C16D 0.043(6) 0.032(5) 0.048(6) 0.008(5) 0.008(5) -0.006(4)
C17D 0.044(6) 0.021(5) 0.034(5) -0.005(4) 0.006(4) -0.004(4)
C18D 0.032(5) 0.027(4) 0.025(4) 0.012(4) 0.002(4) 0.005(4)
C19D 0.031(5) 0.026(4) 0.026(4) -0.003(4) 0.003(4) 0.009(4)
C20D 0.030(4) 0.027(4) 0.024(4) 0.009(4) 0.003(3) 0.010(4)
C21D 0.034(5) 0.029(5) 0.023(4) 0.001(4) 0.010(4) 0.011(4)
C22D 0.028(5) 0.040(5) 0.033(5) 0.011(4) 0.013(4) 0.011(4)
C23D 0.028(5) 0.033(5) 0.029(5) 0.012(4) 0.009(4) 0.007(4)
C24D 0.030(4) 0.026(4) 0.020(4) 0.007(3) 0.005(3) 0.011(4)
C25D 0.020(4) 0.017(4) 0.023(4) 0.005(3) 0.001(3) 0.008(3)
O11E 0.032(3) 0.027(3) 0.045(4) 0.003(3) 0.021(3) 0.002(3)
O12E 0.030(3) 0.027(3) 0.040(4) 0.000(3) 0.018(3) 0.001(3)
C11E 0.016(4) 0.022(4) 0.018(4) 0.009(3) 0.006(3) 0.002(3)
C12E 0.021(4) 0.019(4) 0.012(4) 0.002(3) 0.002(3) -0.001(3)
C13E 0.014(4) 0.024(4) 0.023(4) 0.002(3) 0.003(3) 0.003(3)
C14E 0.025(4) 0.024(4) 0.021(4) 0.004(3) 0.010(3) 0.005(3)
C15E 0.032(5) 0.026(4) 0.034(5) 0.015(4) -0.006(4) 0.008(4)
C16E 0.019(4) 0.030(5) 0.033(5) 0.004(4) 0.001(4) 0.005(3)
C17E 0.023(4) 0.034(5) 0.040(5) 0.010(4) 0.005(4) 0.006(4)
C18E 0.015(4) 0.023(4) 0.031(4) 0.005(4) 0.002(3) 0.002(3)
C19E 0.028(5) 0.033(5) 0.027(5) 0.008(4) 0.008(4) 0.005(4)
C20E 0.024(4) 0.037(5) 0.019(4) 0.009(4) 0.006(3) 0.002(4)
C21E 0.030(5) 0.043(6) 0.031(5) 0.015(4) 0.005(4) 0.003(4)
C22E 0.034(5) 0.036(5) 0.033(5) 0.016(4) -0.006(4) -0.002(4)
C23E 0.026(4) 0.036(5) 0.030(5) 0.012(4) -0.003(4) 0.006(4)
C24E 0.021(4) 0.030(5) 0.028(4) 0.010(4) 0.008(3) 0.006(3)
C25E 0.017(4) 0.020(4) 0.024(4) 0.007(3) 0.001(3) 0.002(3)
O11F 0.032(3) 0.035(4) 0.064(5) 0.027(3) -0.012(3) 0.005(3)
O12F 0.031(3) 0.018(3) 0.030(3) 0.004(2) -0.005(3) 0.007(2)
C11F 0.029(4) 0.033(5) 0.016(4) 0.009(4) 0.002(3) 0.013(4)
C12F 0.026(4) 0.020(4) 0.025(4) 0.005(3) -0.004(3) 0.008(3)
C13F 0.031(4) 0.018(4) 0.027(4) 0.007(3) -0.007(4) 0.004(3)
C14F 0.038(5) 0.027(5) 0.030(5) 0.013(4) 0.003(4) 0.011(4)
C15F 0.033(5) 0.038(5) 0.033(5) 0.014(4) 0.007(4) 0.014(4)
C16F 0.039(5) 0.039(5) 0.036(5) 0.011(4) 0.011(4) 0.018(4)
C17F 0.042(5) 0.019(4) 0.039(5) 0.002(4) -0.001(4) 0.014(4)
C18F 0.030(5) 0.025(4) 0.037(5) 0.011(4) -0.007(4) 0.003(4)
C19F 0.038(5) 0.023(4) 0.040(5) 0.015(4) -0.009(4) 0.008(4)
C20F 0.031(5) 0.027(5) 0.036(5) 0.013(4) -0.010(4) -0.002(4)
C21F 0.045(6) 0.036(5) 0.033(5) 0.020(4) -0.008(4) 0.000(4)
C22F 0.043(6) 0.048(6) 0.045(6) 0.018(5) 0.004(5) -0.009(5)
C23F 0.038(5) 0.055(7) 0.033(5) 0.018(5) -0.001(4) 0.001(5)
C24F 0.031(5) 0.042(5) 0.035(5) 0.020(4) 0.004(4) 0.007(4)
C25F 0.023(4) 0.027(4) 0.026(4) 0.010(4) -0.004(3) 0.003(3)
Ag5 0.0345(4) 0.0294(4) 0.0402(4) 0.0054(3) 0.0042(3) 0.0056(3)
C1A 0.041(6) 0.037(5) 0.035(5) 0.010(4) 0.008(4) 0.005(4)
N1A 0.041(5) 0.033(4) 0.037(5) 0.005(4) -0.001(4) 0.001(4)
C2A 0.049(6) 0.043(6) 0.046(6) 0.009(5) -0.002(5) 0.002(5)
C3A 0.046(6) 0.043(6) 0.042(6) 0.007(5) -0.011(5) -0.004(5)
N2A 0.037(4) 0.033(4) 0.045(5) 0.018(4) 0.001(4) -0.001(3)
C4A 0.044(6) 0.053(7) 0.069(8) 0.030(6) 0.001(6) 0.003(5)
C1B 0.037(5) 0.033(5) 0.048(6) 0.021(5) 0.012(4) 0.014(4)
N1B 0.040(5) 0.035(5) 0.052(5) 0.016(4) 0.022(4) 0.018(4)
C2B 0.056(7) 0.031(6) 0.079(8) 0.025(6) 0.007(6) 0.013(5)
C3B 0.061(7) 0.044(6) 0.087(9) 0.037(6) 0.030(7) 0.032(6)
N2B 0.041(5) 0.047(5) 0.043(5) 0.026(4) 0.017(4) 0.025(4)
C4B 0.066(8) 0.071(8) 0.049(7) 0.028(6) 0.011(6) 0.025(7)
Ag6 0.0362(4) 0.0341(4) 0.0495(5) 0.0180(3) 0.0018(3) 0.0099(3)
C1C 0.039(5) 0.027(5) 0.052(6) 0.018(5) 0.005(5) 0.003(4)
N1C 0.035(4) 0.036(4) 0.046(5) 0.017(4) -0.004(4) 0.005(4)
C2C 0.041(6) 0.031(5) 0.051(6) 0.021(5) 0.001(5) 0.009(4)
C3C 0.035(5) 0.041(6) 0.067(7) 0.030(5) -0.002(5) 0.003(4)
N2C 0.032(4) 0.035(4) 0.039(4) 0.012(4) 0.000(3) 0.003(3)
C4C 0.049(6) 0.047(6) 0.046(6) 0.009(5) 0.002(5) -0.006(5)
C1D 0.037(5) 0.031(5) 0.036(5) 0.007(4) 0.000(4) 0.015(4)
N1D 0.037(5) 0.032(4) 0.051(5) 0.011(4) -0.002(4) 0.015(4)
C2D 0.071(8) 0.021(5) 0.080(9) -0.003(5) 0.008(7) 0.013(5)
C3D 0.058(7) 0.031(6) 0.063(7) 0.001(5) 0.020(6) 0.019(5)
N2D 0.040(5) 0.032(4) 0.042(5) 0.008(4) 0.006(4) 0.016(4)
C4D 0.030(5) 0.056(7) 0.065(7) 0.016(6) -0.001(5) 0.006(5)

loop_
_atom_type_symbol
_atom_type_description
_atom_type_scat_dispersion_real
_atom_type_scat_dispersion_imag
_atom_type_scat_source
C C 0.0033 0.0016 'International Tables Vol C Tables 4.2.6.8 and 6.1.1.4'
H H 0.0000 0.0000 'International Tables Vol C Tables 4.2.6.8 and 6.1.1.4'
N N 0.0061 0.0033 'International Tables Vol C Tables 4.2.6.8 and 6.1.1.4'
O O 0.0106 0.0060 'International Tables Vol C Tables 4.2.6.8 and 6.1.1.4'
Ag Ag -0.8971 1.1015 'International Tables Vol C Tables 4.2.6.8 and 6.1.1.4'

loop_
_geom_angle_atom_site_label_1
_geom_angle_atom_site_label_2
_geom_angle_atom_site_label_3
_geom_angle
_geom_angle_site_symmetry_1
_geom_angle_site_symmetry_3
O12C Ag1 O11C 156.3(2) 2_655 .
O12C Ag1 O11A 100.7(2) 2_655 .
O11C Ag1 O11A 103.0(2) . .
O12C Ag1 O11B 93.4(2) 2_655 .
O11C Ag1 O11B 87.79(19) . .
O11A Ag1 O11B 88.2(2) . .
O12C Ag1 Ag1 81.46(15) 2_655 2_655
O11C Ag1 Ag1 81.76(15) . 2_655
O11A Ag1 Ag1 134.15(16) . 2_655
O11B Ag1 Ag1 137.61(14) . 2_655
O12C Ag1 Ag2 93.83(16) 2_655 2_655
O11C Ag1 Ag2 63.59(16) . 2_655
O11A Ag1 Ag2 158.83(15) . 2_655
O11B Ag1 Ag2 75.51(13) . 2_655
Ag1 Ag1 Ag2 63.02(2) 2_655 2_655
O12C Ag1 Ag2 78.27(16) 2_655 .
O11C Ag1 Ag2 107.78(15) . .
O11A Ag1 Ag2 74.14(15) . .
O11B Ag1 Ag2 158.52(13) . .
Ag1 Ag1 Ag2 61.36(2) 2_655 .
Ag2 Ag1 Ag2 124.37(2) 2_655 .
O12B Ag2 O12A 140.4(2) 2_655 .
O12B Ag2 Ag1 80.25(14) 2_655 2_655
O12A Ag2 Ag1 136.02(15) . 2_655
O12B Ag2 Ag1 124.89(14) 2_655 .
O12A Ag2 Ag1 81.74(14) . .
Ag1 Ag2 Ag1 55.63(2) 2_655 .
C11A O11A Ag1 124.0(5) . .
C11A O11A Ag5 118.4(5) . .
Ag1 O11A Ag5 97.8(2) . .
C11A O12A Ag2 120.0(5) . .
O11A C11A O12A 127.3(7) . .
O11A C11A C12A 115.9(7) . .
O12A C11A C12A 116.7(7) . .
C13A C12A C25A 121.4(7) . .
C13A C12A C11A 119.8(7) . .
C25A C12A C11A 118.8(7) . .
C12A C13A C14A 122.9(7) . .
C12A C13A C18A 118.7(8) . .
C14A C13A C18A 118.4(8) . .
C15A C14A C13A 121.7(8) . .
C14A C15A C16A 119.5(9) . .
C17A C16A C15A 121.8(9) . .
C16A C17A C18A 119.7(9) . .
C19A C18A C13A 120.4(8) . .
C19A C18A C17A 120.8(8) . .
C13A C18A C17A 118.8(8) . .
C18A C19A C20A 121.5(8) . .
C19A C20A C25A 119.9(8) . .
C19A C20A C21A 121.8(8) . .
C25A C20A C21A 118.3(8) . .
C22A C21A C20A 121.4(9) . .
C21A C22A C23A 121.1(9) . .
C24A C23A C22A 120.3(9) . .
C23A C24A C25A 121.2(8) . .
C12A C25A C24A 124.1(8) . .
C12A C25A C20A 118.1(8) . .
C24A C25A C20A 117.7(8) . .
C11B O11B Ag1 114.8(5) . .
C11B O11B Ag5 133.7(5) . .
Ag1 O11B Ag5 98.20(19) . .
C11B O12B Ag2 124.0(5) . 2_655
O12B C11B O11B 125.3(7) . .
O12B C11B C12B 116.3(7) . .
O11B C11B C12B 118.5(7) . .
C13B C12B C25B 120.6(7) . .
C13B C12B C11B 119.7(7) . .
C25B C12B C11B 119.7(7) . .
C12B C13B C18B 120.3(7) . .
C12B C13B C14B 122.0(7) . .
C18B C13B C14B 117.7(7) . .
C15B C14B C13B 120.2(7) . .
C14B C15B C16B 121.6(8) . .
C17B C16B C15B 119.9(8) . .
C16B C17B C18B 120.6(8) . .
C19B C18B C17B 121.3(8) . .
C19B C18B C13B 118.7(8) . .
C17B C18B C13B 120.0(8) . .
C20B C19B C18B 122.2(8) . .
C19B C20B C21B 121.7(8) . .
C19B C20B C25B 119.7(7) . .
C21B C20B C25B 118.6(8) . .
C22B C21B C20B 121.9(8) . .
C21B C22B C23B 119.1(8) . .
C24B C23B C22B 121.2(9) . .
C23B C24B C25B 121.6(8) . .
C24B C25B C12B 124.2(7) . .
C24B C25B C20B 117.5(7) . .
C12B C25B C20B 118.4(7) . .
C11C O11C Ag1 119.4(5) . .
C11C O12C Ag1 123.0(5) . 2_655
O11C C11C O12C 126.6(7) . .
O11C C11C C12C 117.7(7) . .
O12C C11C C12C 115.6(7) . .
C13C C12C C25C 122.1(7) . .
C13C C12C C11C 119.0(7) . .
C25C C12C C11C 118.9(7) . .
C12C C13C C14C 122.9(7) . .
C12C C13C C18C 118.8(7) . .
C14C C13C C18C 118.3(7) . .
C15C C14C C13C 120.9(7) . .
C14C C15C C16C 121.6(8) . .
C17C C16C C15C 118.8(8) . .
C16C C17C C18C 122.1(8) . .
C19C C18C C17C 121.5(7) . .
C19C C18C C13C 120.2(7) . .
C17C C18C C13C 118.3(7) . .
C20C C19C C18C 120.8(7) . .
C19C C20C C21C 121.9(7) . .
C19C C20C C25C 120.5(7) . .
C21C C20C C25C 117.6(7) . .
C22C C21C C20C 121.0(8) . .
C21C C22C C23C 120.9(8) . .
C24C C23C C22C 119.9(8) . .
C23C C24C C25C 121.3(7) . .
C24C C25C C12C 123.2(7) . .
C24C C25C C20C 119.4(7) . .
C12C C25C C20C 117.3(7) . .
O11E Ag3 O12E 158.7(2) . 2_756
O11E Ag3 O11F 99.5(2) . .
O12E Ag3 O11F 101.7(2) 2_756 .
O11E Ag3 O11D 94.7(2) . .
O12E Ag3 O11D 88.4(2) 2_756 .
O11F Ag3 O11D 86.8(2) . .
O11E Ag3 Ag3 81.64(16) . 2_756
O12E Ag3 Ag3 81.96(15) 2_756 2_756
O11F Ag3 Ag3 135.33(17) . 2_756
O11D Ag3 Ag3 137.87(13) . 2_756
O11E Ag3 Ag4 92.74(18) . 2_756
O12E Ag3 Ag4 67.54(18) 2_756 2_756
O11F Ag3 Ag4 159.45(16) . 2_756
O11D Ag3 Ag4 75.78(13) . 2_756
Ag3 Ag3 Ag4 62.59(2) 2_756 2_756
O11E Ag3 Ag4 79.45(18) . .
O12E Ag3 Ag4 104.29(17) 2_756 .
O11F Ag3 Ag4 74.89(16) . .
O11D Ag3 Ag4 159.39(13) . .
Ag3 Ag3 Ag4 61.33(2) 2_756 .
Ag4 Ag3 Ag4 123.92(2) 2_756 .
O12D Ag4 O12F 140.9(2) 2_756 .
O12D Ag4 Ag3 80.22(14) 2_756 2_756
O12F Ag4 Ag3 136.96(15) . 2_756
O12D Ag4 Ag3 126.81(14) 2_756 .
O12F Ag4 Ag3 82.41(14) . .
Ag3 Ag4 Ag3 56.08(2) 2_756 .
C11D O11D Ag3 115.0(5) . .
C11D O11D Ag6 127.2(5) . .
Ag3 O11D Ag6 100.93(18) . .
C11D O12D Ag4 124.2(5) . 2_756
O11D C11D O12D 125.7(7) . .
O11D C11D C12D 118.1(7) . .
O12D C11D C12D 116.2(6) . .
C25D C12D C13D 120.8(7) . .
C25D C12D C11D 119.2(7) . .
C13D C12D C11D 120.0(7) . .
C12D C13D C18D 119.3(7) . .
C12D C13D C14D 123.5(7) . .
C18D C13D C14D 117.1(7) . .
C15D C14D C13D 121.5(8) . .
C14D C15D C16D 121.1(9) . .
C17D C16D C15D 119.4(9) . .
C16D C17D C18D 120.9(8) . .
C19D C18D C17D 121.3(8) . .
C19D C18D C13D 118.6(8) . .
C17D C18D C13D 120.0(8) . .
C20D C19D C18D 122.7(8) . .
C19D C20D C25D 119.0(7) . .
C19D C20D C21D 121.3(8) . .
C25D C20D C21D 119.6(8) . .
C22D C21D C20D 119.8(8) . .
C21D C22D C23D 121.9(8) . .
C24D C23D C22D 119.8(8) . .
C23D C24D C25D 121.2(8) . .
C12D C25D C20D 119.4(7) . .
C12D C25D C24D 123.0(7) . .
C20D C25D C24D 117.6(7) . .
C11E O11E Ag3 123.7(5) . .
C11E O12E Ag3 121.2(5) . 2_756
O12E C11E O11E 126.1(7) . .
O12E C11E C12E 117.7(7) . .
O11E C11E C12E 116.2(7) . .
C13E C12E C25E 122.0(7) . .
C13E C12E C11E 120.5(7) . .
C25E C12E C11E 117.4(7) . .
C12E C13E C18E 118.8(7) . .
C12E C13E C14E 122.1(7) . .
C18E C13E C14E 119.2(7) . .
C15E C14E C13E 120.3(7) . .
C14E C15E C16E 120.6(8) . .
C17E C16E C15E 120.7(8) . .
C16E C17E C18E 120.0(8) . .
C19E C18E C13E 119.8(7) . .
C19E C18E C17E 121.1(8) . .
C13E C18E C17E 119.1(8) . .
C18E C19E C20E 122.6(8) . .
C19E C20E C21E 123.2(8) . .
C19E C20E C25E 118.1(7) . .
C21E C20E C25E 118.7(8) . .
C22E C21E C20E 121.0(8) . .
C21E C22E C23E 120.9(8) . .
C24E C23E C22E 119.8(8) . .
C23E C24E C25E 121.5(8) . .
C12E C25E C24E 123.2(7) . .
C12E C25E C20E 118.7(7) . .
C24E C25E C20E 118.0(7) . .
C11F O11F Ag3 124.1(6) . .
C11F O11F Ag6 120.1(5) . .
Ag3 O11F Ag6 97.6(2) . .
C11F O12F Ag4 120.6(5) . .
O12F C11F O11F 127.2(8) . .
O12F C11F C12F 117.9(7) . .
O11F C11F C12F 114.9(7) . .
C13F C12F C25F 120.5(7) . .
C13F C12F C11F 120.7(7) . .
C25F C12F C11F 118.8(7) . .
C12F C13F C18F 119.9(8) . .
C12F C13F C14F 121.8(7) . .
C18F C13F C14F 118.3(8) . .
C15F C14F C13F 121.1(8) . .
C14F C15F C16F 120.0(8) . .
C17F C16F C15F 120.6(8) . .
C16F C17F C18F 120.2(8) . .
C13F C18F C19F 119.7(8) . .
C13F C18F C17F 119.8(8) . .
C19F C18F C17F 120.5(8) . .
C20F C19F C18F 120.8(8) . .
C19F C20F C21F 121.1(8) . .
C19F C20F C25F 120.6(8) . .
C21F C20F C25F 118.3(8) . .
C22F C21F C20F 120.4(9) . .
C21F C22F C23F 121.0(9) . .
C24F C23F C22F 120.9(10) . .
C23F C24F C25F 120.4(9) . .
C12F C25F C24F 122.6(8) . .
C12F C25F C20F 118.4(8) . .
C24F C25F C20F 119.0(8) . .
N1B Ag5 N1A 170.8(3) . .
N1B Ag5 O11B 90.4(2) . .
N1A Ag5 O11B 96.1(2) . .
N1B Ag5 O11A 100.9(3) . .
N1A Ag5 O11A 87.1(3) . .
O11B Ag5 O11A 75.53(17) . .
N1A C1A N2A 111.3(9) . .
C1A N1A C2A 105.8(9) . .
C1A N1A Ag5 123.7(7) . .
C2A N1A Ag5 130.0(7) . .
C3A C2A N1A 108.4(10) . .
C2A C3A N2A 107.3(9) . .
C1A N2A C3A 107.2(8) . .
C1A N2A C4A 127.0(9) . .
C3A N2A C4A 125.8(9) . .
N2B C1B N1B 111.4(9) . .
C1B N1B C2B 103.5(9) . .
C1B N1B Ag5 124.9(6) . .
C2B N1B Ag5 131.0(8) . .
C3B C2B N1B 111.1(10) . .
C2B C3B N2B 105.7(9) . .
C1B N2B C3B 108.2(9) . .
C1B N2B C4B 126.0(9) . .
C3B N2B C4B 125.8(9) . .
N1C Ag6 N1D 171.2(3) . .
N1C Ag6 O11D 91.8(2) . .
N1D Ag6 O11D 95.4(2) . .
N1C Ag6 O11F 84.1(3) . .
N1D Ag6 O11F 102.8(3) . .
O11D Ag6 O11F 73.58(17) . .
N2C C1C N1C 113.0(8) . .
C1C N1C C2C 104.4(8) . .
C1C N1C Ag6 123.9(6) . .
C2C N1C Ag6 131.4(7) . .
C3C C2C N1C 109.7(9) . .
C2C C3C N2C 107.1(9) . .
C1C N2C C3C 105.8(8) . .
C1C N2C C4C 128.5(8) . .
C3C N2C C4C 125.7(9) . .
N1D C1D N2D 111.8(8) . .
C1D N1D C2D 106.7(9) . .
C1D N1D Ag6 123.1(6) . .
C2D N1D Ag6 130.0(8) . .
C3D C2D N1D 108.3(10) . .
C2D C3D N2D 107.2(9) . .
C1D N2D C3D 106.0(8) . .
C1D N2D C4D 128.0(9) . .
C3D N2D C4D 125.9(9) . .

loop_
_geom_bond_atom_site_label_1
_geom_bond_atom_site_label_2
_geom_bond_distance
_geom_bond_site_symmetry_2
Ag1 O12C 2.246(5) 2_655
Ag1 O11C 2.272(5) .
Ag1 O11A 2.316(6) .
Ag1 O11B 2.384(5) .
Ag1 Ag1 2.7860(12) 2_655
Ag1 Ag2 2.9623(9) 2_655
Ag1 Ag2 3.0079(9) .
Ag2 O12B 2.188(5) 2_655
Ag2 O12A 2.193(5) .
Ag2 Ag1 2.9623(9) 2_655
O11A C11A 1.242(10) .
O11A Ag5 2.708(6) .
O12A C11A 1.255(10) .
C11A C12A 1.528(11) .
C12A C13A 1.413(12) .
C12A C25A 1.415(12) .
C13A C14A 1.413(12) .
C13A C18A 1.421(11) .
C14A C15A 1.364(13) .
C15A C16A 1.404(14) .
C16A C17A 1.350(14) .
C17A C18A 1.442(13) .
C18A C19A 1.388(12) .
C19A C20A 1.388(13) .
C20A C25A 1.441(12) .
C20A C21A 1.441(13) .
C21A C22A 1.333(14) .
C22A C23A 1.395(14) .
C23A C24A 1.383(13) .
C24A C25A 1.415(12) .
O11B C11B 1.262(10) .
O11B Ag5 2.632(6) .
O12B C11B 1.256(10) .
O12B Ag2 2.188(5) 2_655
C11B C12B 1.511(11) .
C12B C13B 1.407(11) .
C12B C25B 1.417(11) .
C13B C18B 1.425(11) .
C13B C14B 1.436(11) .
C14B C15B 1.364(11) .
C15B C16B 1.409(13) .
C16B C17B 1.362(13) .
C17B C18B 1.417(12) .
C18B C19B 1.395(12) .
C19B C20B 1.388(12) .
C20B C21B 1.426(12) .
C20B C25B 1.444(11) .
C21B C22B 1.344(13) .
C22B C23B 1.427(14) .
C23B C24B 1.349(12) .
C24B C25B 1.415(11) .
O11C C11C 1.242(9) .
O12C C11C 1.248(9) .
O12C Ag1 2.246(5) 2_655
C11C C12C 1.508(10) .
C12C C13C 1.387(11) .
C12C C25C 1.416(11) .
C13C C14C 1.432(11) .
C13C C18C 1.440(11) .
C14C C15C 1.361(12) .
C15C C16C 1.423(12) .
C16C C17C 1.369(13) .
C17C C18C 1.431(12) .
C18C C19C 1.389(12) .
C19C C20C 1.385(12) .
C20C C21C 1.434(11) .
C20C C25C 1.452(11) .
C21C C22C 1.369(12) .
C22C C23C 1.423(12) .
C23C C24C 1.372(11) .
C24C C25C 1.409(12) .
Ag3 O11E 2.222(6) .
Ag3 O12E 2.248(6) 2_756
Ag3 O11F 2.319(6) .
Ag3 O11D 2.389(5) .
Ag3 Ag3 2.7889(12) 2_756
Ag3 Ag4 2.9489(9) 2_756
Ag3 Ag4 2.9838(9) .
Ag4 O12D 2.183(5) 2_756
Ag4 O12F 2.185(5) .
Ag4 Ag3 2.9488(9) 2_756
O11D C11D 1.241(9) .
O11D Ag6 2.607(5) .
O12D C11D 1.257(9) .
O12D Ag4 2.183(5) 2_756
C11D C12D 1.517(10) .
C12D C25D 1.408(11) .
C12D C13D 1.409(11) .
C13D C18D 1.435(11) .
C13D C14D 1.442(11) .
C14D C15D 1.345(12) .
C15D C16D 1.433(13) .
C16D C17D 1.369(14) .
C17D C18D 1.414(12) .
C18D C19D 1.394(12) .
C19D C20D 1.386(12) .
C20D C25D 1.430(11) .
C20D C21D 1.431(12) .
C21D C22D 1.353(13) .
C22D C23D 1.411(12) .
C23D C24D 1.363(11) .
C24D C25D 1.440(11) .
O11E C11E 1.259(9) .
O12E C11E 1.225(10) .
O12E Ag3 2.248(6) 2_756
C11E C12E 1.507(10) .
C12E C13E 1.404(11) .
C12E C25E 1.413(11) .
C13E C18E 1.426(11) .
C13E C14E 1.441(11) .
C14E C15E 1.368(11) .
C15E C16E 1.418(12) .
C16E C17E 1.387(13) .
C17E C18E 1.429(12) .
C18E C19E 1.394(12) .
C19E C20E 1.399(12) .
C20E C21E 1.418(12) .
C20E C25E 1.457(11) .
C21E C22E 1.357(13) .
C22E C23E 1.427(13) .
C23E C24E 1.369(12) .
C24E C25E 1.416(11) .
O11F C11F 1.254(10) .
O11F Ag6 2.788(7) .
O12F C11F 1.250(10) .
C11F C12F 1.521(11) .
C12F C13F 1.406(12) .
C12F C25F 1.419(12) .
C13F C18F 1.411(11) .
C13F C14F 1.422(12) .
C14F C15F 1.366(12) .
C15F C16F 1.429(13) .
C16F C17F 1.348(13) .
C17F C18F 1.436(13) .
C18F C19F 1.417(13) .
C19F C20F 1.372(13) .
C20F C21F 1.437(13) .
C20F C25F 1.438(12) .
C21F C22F 1.361(15) .
C22F C23F 1.408(15) .
C23F C24F 1.365(13) .
C24F C25F 1.426(12) .
Ag5 N1B 2.124(9) .
Ag5 N1A 2.136(8) .
C1A N1A 1.309(13) .
C1A N2A 1.349(12) .
N1A C2A 1.394(13) .
C2A C3A 1.351(15) .
C3A N2A 1.356(13) .
N2A C4A 1.474(13) .
C1B N2B 1.319(12) .
C1B N1B 1.337(13) .
N1B C2B 1.380(13) .
C2B C3B 1.327(17) .
C3B N2B 1.362(14) .
N2B C4B 1.468(14) .
Ag6 N1C 2.131(8) .
Ag6 N1D 2.134(8) .
C1C N2C 1.323(12) .
C1C N1C 1.326(12) .
N1C C2C 1.382(12) .
C2C C3C 1.336(14) .
C3C N2C 1.387(12) .
N2C C4C 1.437(13) .
C1D N1D 1.304(12) .
C1D N2D 1.346(12) .
N1D C2D 1.370(13) .
C2D C3D 1.360(17) .
C3D N2D 1.374(13) .
N2D C4D 1.459(13) .
